data_7042277
loop_
_publ_author_name
'Chen, Wei'
'Fan, Ruiqing'
'Zhang, Huijie'
'Dong, Yuwei'
'Wang, Ping'
'Yang, Yulin'

_publ_section_title
;
 Tunable white-light emission PMMA-supported film materials containing
 lanthanide coordination polymers: preparation, characterization, and
 properties.
;
_journal_issue 13
_journal_name_full 'Dalton transactions (Cambridge, England : 2003)'
_journal_page_first 4265
_journal_page_last 4277
_journal_paper_doi 10.1039/c7dt00218a
_journal_volume 46
_journal_year 2017
_chemical_formula_sum 'C18 H13 Eu N4 O9'
_chemical_formula_weight 581.28
_space_group_crystal_system hexagonal
_space_group_IT_number 170
_space_group_name_Hall 'P 65'
_space_group_name_H-M_alt 'P 65'
_symmetry_space_group_name_Hall 'P 65'
_symmetry_space_group_name_H-M 'P 65'
_atom_sites_solution_hydrogens geom
_audit_creation_method SHELXL-2014/7
_audit_update_record
;
2016-11-11 deposited with the CCDC.
2017-02-27 downloaded from the CCDC.
;
_cell_angle_alpha 90
_cell_angle_beta 90
_cell_angle_gamma 120
_cell_formula_units_Z 6
_cell_length_a 11.309(4)
_cell_length_b 11.309(4)
_cell_length_c 26.697(12)
_cell_measurement_reflns_used 4115
_cell_measurement_temperature 293(2)
_cell_measurement_theta_max 27.523
_cell_measurement_theta_min 2.079
_cell_volume 2957(2)
_computing_cell_refinement 'SAINT (Bruker, 2005)'
_computing_data_collection 'APEX2 (Bruker, 2005)'
_computing_data_reduction SAINT
_computing_structure_refinement 'SHELXL-2014/7 (Sheldrick, 2014)'
_diffrn_ambient_temperature 293(2)
_diffrn_measured_fraction_theta_full 0.988
_diffrn_measured_fraction_theta_max 0.988
_diffrn_measurement_device_type 'Bruker Smart APEX CCD area detector'
_diffrn_measurement_method 'phi and omega scans'
_diffrn_radiation_type MoK\a
_diffrn_radiation_wavelength 0.71073
_diffrn_reflns_av_R_equivalents 0.0590
_diffrn_reflns_av_unetI/netI 0.0536
_diffrn_reflns_Laue_measured_fraction_full 0.988
_diffrn_reflns_Laue_measured_fraction_max 0.988
_diffrn_reflns_limit_h_max 14
_diffrn_reflns_limit_h_min -14
_diffrn_reflns_limit_k_max 13
_diffrn_reflns_limit_k_min -14
_diffrn_reflns_limit_l_max 34
_diffrn_reflns_limit_l_min -31
_diffrn_reflns_number 15783
_diffrn_reflns_point_group_measured_fraction_full 0.989
_diffrn_reflns_point_group_measured_fraction_max 0.988
_diffrn_reflns_theta_full 25.242
_diffrn_reflns_theta_max 27.523
_diffrn_reflns_theta_min 2.079
_diffrn_source 'fine-focus sealed tube'
_exptl_absorpt_coefficient_mu 3.244
_exptl_absorpt_correction_T_max 0.656
_exptl_absorpt_correction_T_min 0.586
_exptl_absorpt_correction_type multi-scan
_exptl_absorpt_process_details '(SADABS; Sheldrick, 2003)'
_exptl_crystal_colour yellow
_exptl_crystal_density_diffrn 1.959
_exptl_crystal_description block
_exptl_crystal_F_000 1704
_exptl_crystal_size_max 0.350
_exptl_crystal_size_mid 0.140
_exptl_crystal_size_min 0.130
_refine_diff_density_max 0.979
_refine_diff_density_min -2.100
_refine_diff_density_rms 0.374
_refine_ls_abs_structure_details
;
 Refined as an inversion twin.
;
_refine_ls_abs_structure_Flack 0.04(3)
_refine_ls_extinction_method none
_refine_ls_goodness_of_fit_ref 1.054
_refine_ls_hydrogen_treatment constr
_refine_ls_matrix_type full
_refine_ls_number_parameters 290
_refine_ls_number_reflns 4115
_refine_ls_number_restraints 1
_refine_ls_restrained_S_all 1.053
_refine_ls_R_factor_all 0.0392
_refine_ls_R_factor_gt 0.0321
_refine_ls_shift/su_max 0.008
_refine_ls_shift/su_mean 0.002
_refine_ls_structure_factor_coef Fsqd
_refine_ls_weighting_details 'w=1/[\s^2^(Fo^2^)+(0.0783P)^2^] where P=(Fo^2^+2Fc^2^)/3'
_refine_ls_weighting_scheme calc
_refine_ls_wR_factor_gt 0.0907
_refine_ls_wR_factor_ref 0.1072
_reflns_Friedel_coverage 0.958
_reflns_Friedel_fraction_full 0.989
_reflns_Friedel_fraction_max 0.988
_reflns_number_gt 3923
_reflns_number_total 4115
_reflns_threshold_expression 'I > 2\s(I)'
_cod_data_source_file c7dt00218a2.cif
_cod_data_source_block 4
_cod_depositor_comments 'Adding full bibliography for 7042272--7042279.cif.'
_cod_database_code 7042277
_shelx_shelxl_version_number 2014/7
_shelx_space_group_comment
;
The symmetry employed for this shelxl refinement is uniquely defined
by the following loop, which should always be used as a source of
symmetry information in preference to the above space-group names.
They are only intended as comments.
;
_shelx_estimated_absorpt_t_min 0.396
_shelx_estimated_absorpt_t_max 0.678

loop_
_space_group_symop_operation_xyz
'x, y, z'
'x-y, x, z+5/6'
'-y, x-y, z+2/3'
'-x, -y, z+1/2'
'-x+y, -x, z+1/3'
'y, -x+y, z+1/6'

loop_
_atom_site_label
_atom_site_type_symbol
_atom_site_fract_x
_atom_site_fract_y
_atom_site_fract_z
_atom_site_U_iso_or_equiv
_atom_site_adp_type
_atom_site_occupancy
_atom_site_site_symmetry_order
_atom_site_calc_flag
_atom_site_refinement_flags_posn
_atom_site_refinement_flags_adp
Eu1 Eu -0.02684(4) -0.17116(4) 0.39543(3) 0.01661(14) Uani 1 1 d . .
O1 O 0.1841(7) -0.0314(7) 0.3601(3) 0.0274(15) Uani 1 1 d . .
H1A H 0.1670 -0.0931 0.3402 0.033 Uiso 1 1 calc R U
O2 O 0.2944(8) 0.1092(8) 0.2970(3) 0.0308(17) Uani 1 1 d . .
O3 O -0.0887(8) -0.0176(8) 0.3526(3) 0.0304(16) Uani 1 1 d . .
O4 O 0.0364(9) 0.0211(8) 0.4457(3) 0.0360(18) Uani 1 1 d . .
O5 O -0.1545(9) -0.2885(9) 0.3227(3) 0.0356(18) Uani 1 1 d . .
O6 O -0.2402(7) -0.2390(9) 0.4293(3) 0.0307(16) Uani 1 1 d . .
O7 O -0.1331(8) -0.4208(8) 0.4142(3) 0.0340(17) Uani 1 1 d . .
O8 O 0.0517(8) -0.3363(8) 0.3704(3) 0.0320(16) Uani 1 1 d . .
O9 O -0.0635(13) -0.5549(9) 0.3861(5) 0.064(3) Uani 1 1 d . .
N1 N 0.4444(10) 0.2582(11) 0.4614(4) 0.035(2) Uani 1 1 d . .
N2 N -0.2219(9) 0.1934(11) 0.2282(5) 0.037(2) Uani 1 1 d . .
N3 N -0.4711(11) -0.5487(15) 0.2342(6) 0.063(4) Uani 1 1 d . .
N4 N -0.0508(10) -0.4435(9) 0.3898(4) 0.034(2) Uani 1 1 d . .
C1 C 0.3649(9) 0.1600(11) 0.4288(4) 0.026(2) Uani 1 1 d . .
H1B H 0.3059 0.0721 0.4404 0.031 Uiso 1 1 calc R U
C2 C 0.3697(10) 0.1874(10) 0.3790(4) 0.0218(18) Uani 1 1 d . .
C3 C 0.4643(11) 0.3189(10) 0.3616(5) 0.032(2) Uani 1 1 d . .
H3B H 0.4732 0.3387 0.3275 0.038 Uiso 1 1 calc R U
C4 C 0.5439(12) 0.4183(10) 0.3962(5) 0.039(2) Uani 1 1 d . .
H4B H 0.6051 0.5067 0.3858 0.046 Uiso 1 1 calc R U
C5 C 0.5319(12) 0.3856(13) 0.4455(6) 0.041(3) Uani 1 1 d . .
H5A H 0.5852 0.4524 0.4688 0.049 Uiso 1 1 calc R U
C6 C 0.2755(9) 0.0805(9) 0.3421(3) 0.0203(17) Uani 1 1 d . .
C7 C -0.1523(12) 0.1315(13) 0.2453(4) 0.030(2) Uani 1 1 d . .
H7A H -0.1068 0.1073 0.2221 0.036 Uiso 1 1 calc R U
C8 C -0.1460(10) 0.1027(11) 0.2953(4) 0.0249(19) Uani 1 1 d . .
C9 C -0.2115(14) 0.1433(14) 0.3295(5) 0.038(3) Uani 1 1 d . .
H9A H -0.2070 0.1291 0.3636 0.045 Uiso 1 1 calc R U
C10 C -0.2838(14) 0.2054(14) 0.3126(5) 0.043(3) Uani 1 1 d . .
H10A H -0.3308 0.2305 0.3348 0.051 Uiso 1 1 calc R U
C11 C -0.2833(14) 0.2284(14) 0.2616(5) 0.042(3) Uani 1 1 d . .
H11A H -0.3298 0.2717 0.2504 0.050 Uiso 1 1 calc R U
C12 C -0.0667(10) 0.0344(9) 0.3104(4) 0.0250(19) Uani 1 1 d . .
C13 C -0.3679(12) -0.4617(13) 0.2606(5) 0.040(3) Uani 1 1 d . .
H13A H -0.3864 -0.4404 0.2922 0.048 Uiso 1 1 calc R U
C14 C -0.2324(10) -0.3977(10) 0.2458(4) 0.0229(19) Uani 1 1 d . .
C15 C -0.2052(13) -0.4234(11) 0.1975(4) 0.033(2) Uani 1 1 d . .
H15A H -0.1169 -0.3773 0.1846 0.039 Uiso 1 1 calc R U
C16 C -0.3138(15) -0.5202(15) 0.1687(5) 0.046(3) Uani 1 1 d . .
H16A H -0.2984 -0.5434 0.1369 0.055 Uiso 1 1 calc R U
C17 C -0.4408(15) -0.5793(16) 0.1876(6) 0.056(4) Uani 1 1 d . .
H17A H -0.5120 -0.6442 0.1682 0.067 Uiso 1 1 calc R U
C18 C -0.1203(10) -0.3011(9) 0.2798(4) 0.0224(18) Uani 1 1 d . .

loop_
_atom_site_aniso_label
_atom_site_aniso_U_11
_atom_site_aniso_U_22
_atom_site_aniso_U_33
_atom_site_aniso_U_23
_atom_site_aniso_U_13
_atom_site_aniso_U_12
Eu1 0.0175(2) 0.0194(2) 0.0126(2) 0.00035(16) 0.00041(16) 0.00889(16)
O1 0.021(3) 0.025(4) 0.028(4) 0.000(3) 0.001(3) 0.006(3)
O2 0.029(4) 0.029(4) 0.019(4) -0.002(3) 0.000(3) 0.003(3)
O3 0.039(4) 0.039(4) 0.026(4) 0.009(3) 0.004(3) 0.029(4)
O4 0.055(5) 0.027(4) 0.025(4) -0.006(3) -0.001(3) 0.020(4)
O5 0.038(4) 0.043(4) 0.020(4) -0.010(3) -0.011(3) 0.016(4)
O6 0.018(3) 0.038(4) 0.033(4) 0.012(3) 0.008(3) 0.012(3)
O7 0.036(4) 0.030(4) 0.036(4) 0.012(3) 0.001(3) 0.017(3)
O8 0.038(4) 0.028(4) 0.033(4) 0.001(3) 0.005(3) 0.019(3)
O9 0.093(8) 0.028(4) 0.073(9) -0.002(5) 0.005(6) 0.032(5)
N1 0.031(5) 0.050(6) 0.017(4) -0.011(4) -0.006(3) 0.015(4)
N2 0.036(4) 0.060(6) 0.026(4) 0.012(5) 0.004(4) 0.032(5)
N3 0.030(5) 0.072(8) 0.056(9) -0.012(7) -0.001(5) 0.002(5)
N4 0.048(5) 0.032(4) 0.028(5) -0.005(4) -0.008(4) 0.026(4)
C1 0.016(4) 0.036(5) 0.018(5) 0.000(4) -0.003(3) 0.008(4)
C2 0.021(4) 0.024(4) 0.018(5) 0.003(3) 0.005(3) 0.010(4)
C3 0.033(6) 0.021(5) 0.027(6) 0.004(4) -0.002(4) 0.003(4)
C4 0.040(6) 0.024(5) 0.037(7) -0.007(5) -0.003(5) 0.005(4)
C5 0.034(6) 0.040(6) 0.041(8) -0.022(5) -0.013(5) 0.012(5)
C6 0.021(4) 0.024(4) 0.014(4) -0.004(3) -0.002(3) 0.010(4)
C7 0.036(5) 0.052(6) 0.016(5) 0.004(4) 0.002(4) 0.032(5)
C8 0.028(5) 0.030(5) 0.018(5) 0.003(4) 0.003(3) 0.016(4)
C9 0.053(7) 0.057(7) 0.024(5) 0.001(5) 0.002(5) 0.043(6)
C10 0.059(8) 0.063(8) 0.036(6) 0.003(6) 0.008(5) 0.053(7)
C11 0.048(7) 0.051(7) 0.043(7) 0.006(5) -0.002(5) 0.038(6)
C12 0.021(4) 0.029(5) 0.024(5) -0.005(4) 0.001(4) 0.012(3)
C13 0.031(6) 0.038(6) 0.028(6) -0.005(4) 0.007(4) 0.000(5)
C14 0.031(5) 0.026(5) 0.012(4) 0.002(3) -0.002(3) 0.014(4)
C15 0.040(6) 0.034(5) 0.017(5) -0.001(4) 0.004(4) 0.012(5)
C16 0.056(8) 0.051(7) 0.025(6) -0.015(5) -0.012(5) 0.024(6)
C17 0.041(7) 0.050(8) 0.046(9) -0.010(6) -0.018(6) 0.000(6)
C18 0.026(5) 0.020(4) 0.015(5) 0.003(3) -0.004(3) 0.007(4)

loop_
_atom_type_symbol
_atom_type_description
_atom_type_scat_dispersion_real
_atom_type_scat_dispersion_imag
_atom_type_scat_source
C C 0.0033 0.0016 'International Tables Vol C Tables 4.2.6.8 and 6.1.1.4'
H H 0.0000 0.0000 'International Tables Vol C Tables 4.2.6.8 and 6.1.1.4'
Eu Eu -0.1578 3.6682 'International Tables Vol C Tables 4.2.6.8 and 6.1.1.4'
N N 0.0061 0.0033 'International Tables Vol C Tables 4.2.6.8 and 6.1.1.4'
O O 0.0106 0.0060 'International Tables Vol C Tables 4.2.6.8 and 6.1.1.4'

loop_
_geom_angle_atom_site_label_1
_geom_angle_atom_site_label_2
_geom_angle_atom_site_label_3
_geom_angle
_geom_angle_site_symmetry_1
_geom_angle_site_symmetry_3
O1 Eu1 O6 159.4(3) . .
O1 Eu1 O4 82.4(3) . .
O6 Eu1 O4 82.4(3) . .
O1 Eu1 O5 100.3(3) . .
O6 Eu1 O5 83.9(3) . .
O4 Eu1 O5 143.3(3) . .
O1 Eu1 O2 83.1(3) . 6
O6 Eu1 O2 105.8(3) . 6
O4 Eu1 O2 73.9(3) . 6
O5 Eu1 O2 142.8(3) . 6
O1 Eu1 O3 83.5(3) . .
O6 Eu1 O3 78.4(3) . .
O4 Eu1 O3 71.0(3) . .
O5 Eu1 O3 73.0(3) . .
O2 Eu1 O3 143.7(3) 6 .
O1 Eu1 O7 127.1(3) . .
O6 Eu1 O7 73.5(3) . .
O4 Eu1 O7 133.1(3) . .
O5 Eu1 O7 73.8(3) . .
O2 Eu1 O7 74.9(3) 6 .
O3 Eu1 O7 138.1(3) . .
O1 Eu1 O8 76.9(3) . .
O6 Eu1 O8 123.4(3) . .
O4 Eu1 O8 141.3(3) . .
O5 Eu1 O8 73.3(3) . .
O2 Eu1 O8 71.5(3) 6 .
O3 Eu1 O8 136.9(3) . .
O7 Eu1 O8 50.8(3) . .
O1 Eu1 N4 102.6(3) . .
O6 Eu1 N4 97.9(3) . .
O4 Eu1 N4 145.3(3) . .
O5 Eu1 N4 70.4(3) . .
O2 Eu1 N4 72.7(3) 6 .
O3 Eu1 N4 143.4(3) . .
O7 Eu1 N4 25.0(3) . .
O8 Eu1 N4 25.8(3) . .
C6 O1 Eu1 153.1(7) . .
C6 O1 H1A 109.5 . .
Eu1 O1 H1A 87.7 . .
C6 O2 Eu1 125.9(6) . 2_554
C12 O3 Eu1 134.4(7) . .
C12 O4 Eu1 162.7(8) 6 .
C18 O5 Eu1 132.7(7) . .
C18 O6 Eu1 136.3(7) 6 .
N4 O7 Eu1 98.0(6) . .
N4 O8 Eu1 96.0(6) . .
C1 N1 C5 120.7(10) . .
C11 N2 C7 117.1(11) . .
C13 N3 C17 116.0(11) . .
O9 N4 O7 122.9(11) . .
O9 N4 O8 122.1(11) . .
O7 N4 O8 115.0(8) . .
O9 N4 Eu1 177.7(10) . .
O7 N4 Eu1 57.0(5) . .
O8 N4 Eu1 58.2(5) . .
N1 C1 C2 120.7(10) . .
N1 C1 H1B 119.6 . .
C2 C1 H1B 119.6 . .
C1 C2 C3 119.1(10) . .
C1 C2 C6 121.5(9) . .
C3 C2 C6 119.4(9) . .
C4 C3 C2 118.6(11) . .
C4 C3 H3B 120.7 . .
C2 C3 H3B 120.7 . .
C5 C4 C3 119.5(11) . .
C5 C4 H4B 120.3 . .
C3 C4 H4B 120.3 . .
N1 C5 C4 121.3(10) . .
N1 C5 H5A 119.4 . .
C4 C5 H5A 119.4 . .
O2 C6 O1 125.4(9) . .
O2 C6 C2 117.7(8) . .
O1 C6 C2 116.9(9) . .
N2 C7 C8 123.6(10) . .
N2 C7 H7A 118.2 . .
C8 C7 H7A 118.2 . .
C7 C8 C9 117.2(10) . .
C7 C8 C12 119.7(9) . .
C9 C8 C12 123.2(10) . .
C10 C9 C8 119.8(11) . .
C10 C9 H9A 120.1 . .
C8 C9 H9A 120.1 . .
C11 C10 C9 117.7(11) . .
C11 C10 H10A 121.1 . .
C9 C10 H10A 121.1 . .
N2 C11 C10 124.5(11) . .
N2 C11 H11A 117.7 . .
C10 C11 H11A 117.7 . .
O3 C12 O4 126.4(10) . 2_554
O3 C12 C8 117.4(9) . .
O4 C12 C8 116.3(9) 2_554 .
N3 C13 C14 125.7(12) . .
N3 C13 H13A 117.2 . .
C14 C13 H13A 117.2 . .
C13 C14 C15 117.2(10) . .
C13 C14 C18 121.4(9) . .
C15 C14 C18 121.4(10) . .
C14 C15 C16 118.3(11) . .
C14 C15 H15A 120.8 . .
C16 C15 H15A 120.9 . .
C17 C16 C15 119.1(13) . .
C17 C16 H16A 120.5 . .
C15 C16 H16A 120.5 . .
C16 C17 N3 123.5(12) . .
C16 C17 H17A 118.3 . .
N3 C17 H17A 118.3 . .
O5 C18 O6 125.9(9) . 2_554
O5 C18 C14 116.4(9) . .
O6 C18 C14 117.6(9) 2_554 .

loop_
_geom_bond_atom_site_label_1
_geom_bond_atom_site_label_2
_geom_bond_distance
_geom_bond_site_symmetry_2
Eu1 O1 2.303(7) .
Eu1 O6 2.318(7) .
Eu1 O4 2.342(8) .
Eu1 O5 2.388(8) .
Eu1 O2 2.440(8) 6
Eu1 O3 2.456(7) .
Eu1 O7 2.505(8) .
Eu1 O8 2.527(8) .
Eu1 N4 2.957(9) .
O1 C6 1.262(12) .
O1 H1A 0.8200 .
O2 C6 1.239(12) .
O2 Eu1 2.440(8) 2_554
O3 C12 1.236(13) .
O4 C12 1.241(13) 6
O5 C18 1.238(13) .
O6 C18 1.254(13) 6
O7 N4 1.262(13) .
O8 N4 1.294(13) .
O9 N4 1.200(13) .
N1 C1 1.342(14) .
N1 C5 1.345(19) .
N2 C11 1.308(17) .
N2 C7 1.367(14) .
N3 C13 1.296(17) .
N3 C17 1.38(2) .
C1 C2 1.361(15) .
C1 H1B 0.9300 .
C2 C3 1.408(14) .
C2 C6 1.508(13) .
C3 C4 1.385(16) .
C3 H3B 0.9300 .
C4 C5 1.36(2) .
C4 H4B 0.9300 .
C5 H5A 0.9300 .
C7 C8 1.384(15) .
C7 H7A 0.9300 .
C8 C9 1.392(15) .
C8 C12 1.501(14) .
C9 C10 1.392(16) .
C9 H9A 0.9300 .
C10 C11 1.385(18) .
C10 H10A 0.9300 .
C11 H11A 0.9300 .
C12 O4 1.241(13) 2_554
C13 C14 1.385(15) .
C13 H13A 0.9300 .
C14 C15 1.391(15) .
C14 C18 1.497(13) .
C15 C16 1.398(17) .
C15 H15A 0.9300 .
C16 C17 1.34(2) .
C16 H16A 0.9300 .
C17 H17A 0.9300 .
C18 O6 1.254(13) 2_554

loop_
_geom_torsion_atom_site_label_1
_geom_torsion_atom_site_label_2
_geom_torsion_atom_site_label_3
_geom_torsion_atom_site_label_4
_geom_torsion
_geom_torsion_site_symmetry_1
_geom_torsion_site_symmetry_4
Eu1 O7 N4 O9 -177.3(12) . .
Eu1 O7 N4 O8 5.2(10) . .
Eu1 O8 N4 O9 177.3(12) . .
Eu1 O8 N4 O7 -5.1(10) . .
C5 N1 C1 C2 -0.9(17) . .
N1 C1 C2 C3 3.1(16) . .
N1 C1 C2 C6 -176.4(9) . .
C1 C2 C3 C4 -3.7(16) . .
C6 C2 C3 C4 175.9(10) . .
C2 C3 C4 C5 2.0(18) . .
C1 N1 C5 C4 -0.8(18) . .
C3 C4 C5 N1 0(2) . .
Eu1 O2 C6 O1 8.9(15) 2_554 .
Eu1 O2 C6 C2 -171.5(6) 2_554 .
Eu1 O1 C6 O2 -97.1(17) . .
Eu1 O1 C6 C2 83.4(17) . .
C1 C2 C6 O2 -173.5(10) . .
C3 C2 C6 O2 7.0(14) . .
C1 C2 C6 O1 6.1(14) . .
C3 C2 C6 O1 -173.4(9) . .
C11 N2 C7 C8 1.1(19) . .
N2 C7 C8 C9 -1.9(18) . .
N2 C7 C8 C12 -179.9(10) . .
C7 C8 C9 C10 2.4(19) . .
C12 C8 C9 C10 -179.6(11) . .
C8 C9 C10 C11 -2(2) . .
C7 N2 C11 C10 -1(2) . .
C9 C10 C11 N2 1(2) . .
Eu1 O3 C12 O4 -11.7(17) . 2_554
Eu1 O3 C12 C8 168.6(7) . .
C7 C8 C12 O3 -163.7(10) . .
C9 C8 C12 O3 18.4(16) . .
C7 C8 C12 O4 16.6(14) . 2_554
C9 C8 C12 O4 -161.4(11) . 2_554
C17 N3 C13 C14 0(3) . .
N3 C13 C14 C15 4(2) . .
N3 C13 C14 C18 -178.4(14) . .
C13 C14 C15 C16 -5.4(17) . .
C18 C14 C15 C16 176.6(11) . .
C14 C15 C16 C17 3(2) . .
C15 C16 C17 N3 1(3) . .
C13 N3 C17 C16 -3(3) . .
Eu1 O5 C18 O6 -7.2(17) . 2_554
Eu1 O5 C18 C14 173.2(7) . .
C13 C14 C18 O5 4.3(15) . .
C15 C14 C18 O5 -177.8(10) . .
C13 C14 C18 O6 -175.3(10) . 2_554
C15 C14 C18 O6 2.6(15) . 2_554
